data_7706101
loop_
_publ_author_name
'Fang, Yu'
'Sun, Rong'
'Sun, Ai-Huan'
'Sun, Hao-Ling'
'Gao, Song'

_publ_section_title
;
 The construction of dynamic dysprosium-carboxylate ribbons by utilizing
 the hybrid-ligand conception.
;
_journal_issue 4
_journal_name_full 'Dalton transactions (Cambridge, England : 2003)'
_journal_page_first 1246
_journal_page_last 1252
_journal_paper_doi 10.1039/d0dt03589k
_journal_volume 50
_journal_year 2021
_chemical_formula_moiety 'C14 H12 Dy N3 O7'
_chemical_formula_sum 'C14 H12 Dy N3 O7'
_chemical_formula_weight 496.77
_space_group_crystal_system monoclinic
_space_group_IT_number 14
_space_group_name_Hall '-P 2ybc'
_space_group_name_H-M_alt 'P 1 21/c 1'
_atom_sites_solution_hydrogens mixed
_audit_creation_date 2018-09-13
_audit_creation_method
;
Olex2 1.2
(compiled 2018.05.29 svn.r3508 for OlexSys, GUI svn.r5506)
;
_audit_update_record
;
2020-10-15 deposited with the CCDC.	2020-12-16 downloaded from the CCDC.
;
_cell_angle_alpha 90
_cell_angle_beta 114.008(9)
_cell_angle_gamma 90
_cell_formula_units_Z 4
_cell_length_a 8.2270(6)
_cell_length_b 21.8694(14)
_cell_length_c 9.0571(7)
_cell_measurement_reflns_used 2169
_cell_measurement_temperature 100
_cell_measurement_theta_max 26.6160
_cell_measurement_theta_min 3.7330
_cell_volume 1488.6(2)
_computing_cell_refinement 'CrysAlisPro 1.171.39.32a (Rigaku OD, 2017)'
_computing_data_collection 'CrysAlisPro 1.171.39.32a (Rigaku OD, 2017)'
_computing_data_reduction 'CrysAlisPro 1.171.39.32a (Rigaku OD, 2017)'
_computing_molecular_graphics 'Olex2 (Dolomanov et al., 2009)'
_computing_publication_material 'Olex2 (Dolomanov et al., 2009)'
_computing_structure_refinement 'ShelXL (Sheldrick, 2015)'
_diffrn_ambient_environment air
_diffrn_ambient_temperature 100
_diffrn_detector 'CCD plate'
_diffrn_detector_area_resol_mean 5.3127
_diffrn_detector_type AtlasS2
_diffrn_measured_fraction_theta_full 0.998
_diffrn_measured_fraction_theta_max 0.982
_diffrn_measurement_details
;
List of Runs (angles in degrees, time in seconds):

  # Type    Start    End  Width  t~exp~   \w     \q     \k     \f   Frames
#--------------------------------------------------------------------------
  1  \w    -16.00  10.00   1.00    1.00    --  -11.20 -99.00-150.00   26
  2  \w    -23.00  62.00   1.00    1.00    --  -11.20  57.00-180.00   85
  3  \w      0.00  73.00   1.00    1.00    --   12.45  37.00 120.00   73
;
_diffrn_measurement_device 'four-circle diffractometer'
_diffrn_measurement_device_type 'SuperNova, Dual, Cu at home/near, AtlasS2'
_diffrn_measurement_method '\w scans'
_diffrn_orient_matrix_type 'CrysAlisPro convention (1999,Acta A55,543-557)'
_diffrn_orient_matrix_UB_11 0.0218216000
_diffrn_orient_matrix_UB_12 -0.0309544000
_diffrn_orient_matrix_UB_13 -0.0067733000
_diffrn_orient_matrix_UB_21 0.0844613000
_diffrn_orient_matrix_UB_22 0.0042980000
_diffrn_orient_matrix_UB_23 0.0645767000
_diffrn_orient_matrix_UB_31 -0.0360162000
_diffrn_orient_matrix_UB_32 -0.0086851000
_diffrn_orient_matrix_UB_33 0.0559689000
_diffrn_radiation_monochromator mirror
_diffrn_radiation_probe x-ray
_diffrn_radiation_type MoK\a
_diffrn_radiation_wavelength 0.71073
_diffrn_reflns_av_R_equivalents 0.0520
_diffrn_reflns_av_unetI/netI 0.0878
_diffrn_reflns_Laue_measured_fraction_full 0.998
_diffrn_reflns_Laue_measured_fraction_max 0.982
_diffrn_reflns_limit_h_max 10
_diffrn_reflns_limit_h_min -9
_diffrn_reflns_limit_k_max 28
_diffrn_reflns_limit_k_min -19
_diffrn_reflns_limit_l_max 10
_diffrn_reflns_limit_l_min -11
_diffrn_reflns_number 6824
_diffrn_reflns_point_group_measured_fraction_full 0.998
_diffrn_reflns_point_group_measured_fraction_max 0.982
_diffrn_reflns_theta_full 26.000
_diffrn_reflns_theta_max 27.102
_diffrn_reflns_theta_min 3.289
_diffrn_source 'micro-focus sealed X-ray tube'
_diffrn_source_type 'SuperNova (Mo) X-ray Source'
_exptl_absorpt_coefficient_mu 5.067
_exptl_absorpt_correction_T_max 1.00000
_exptl_absorpt_correction_T_min 0.91536
_exptl_absorpt_correction_type multi-scan
_exptl_absorpt_process_details
;
CrysAlisPro 1.171.39.32a (Rigaku Oxford Diffraction, 2017)
Empirical absorption correction using spherical harmonics,
 implemented in SCALE3 ABSPACK scaling algorithm.
;
_exptl_crystal_colour 'clear light yellow'
_exptl_crystal_colour_lustre clear
_exptl_crystal_colour_modifier light
_exptl_crystal_colour_primary yellow
_exptl_crystal_density_diffrn 2.217
_exptl_crystal_description block
_exptl_crystal_F_000 956
_exptl_crystal_size_max 0.15
_exptl_crystal_size_mid 0.1
_exptl_crystal_size_min 0.1
_refine_diff_density_max 1.100
_refine_diff_density_min -1.499
_refine_diff_density_rms 0.231
_refine_ls_extinction_method none
_refine_ls_goodness_of_fit_ref 1.035
_refine_ls_hydrogen_treatment constr
_refine_ls_matrix_type full
_refine_ls_number_parameters 229
_refine_ls_number_reflns 3224
_refine_ls_number_restraints 0
_refine_ls_restrained_S_all 1.035
_refine_ls_R_factor_all 0.0602
_refine_ls_R_factor_gt 0.0405
_refine_ls_shift/su_max 0.002
_refine_ls_shift/su_mean 0.000
_refine_ls_structure_factor_coef Fsqd
_refine_ls_weighting_details 'w=1/[\s^2^(Fo^2^)] where P=(Fo^2^+2Fc^2^)/3'
_refine_ls_weighting_scheme calc
_refine_ls_wR_factor_gt 0.0656
_refine_ls_wR_factor_ref 0.0773
_reflns_Friedel_coverage 0.000
_reflns_number_gt 2468
_reflns_number_total 3224
_reflns_threshold_expression 'I > 2\s(I)'
_cod_data_source_file d0dt03589k2.cif
_cod_data_source_block 20171122a
_cod_depositor_comments 'Adding full bibliography for 7706099--7706101.cif.'
_cod_database_code 7706101
_shelx_shelxl_version_number 2014/7
_shelx_space_group_comment
;
The symmetry employed for this shelxl refinement is uniquely defined
by the following loop, which should always be used as a source of
symmetry information in preference to the above space-group names.
They are only intended as comments.
;
_shelx_estimated_absorpt_t_max 0.631
_shelx_estimated_absorpt_t_min 0.517
_reflns_odcompleteness_completeness 99.65
_reflns_odcompleteness_iscentric 1
_reflns_odcompleteness_theta 26.32
_olex2_refinement_description
;
1. Fixed Uiso
 At 1.2 times of:
  All C(H) groups, All C(H,H) groups
 At 1.5 times of:
  All O(H,H) groups
2.a Free rotating group:
 O2(H2A,H2B)
2.b Secondary CH2 refined with riding coordinates:
 C12(H12A,H12B), C13(H13A,H13B)
2.c Aromatic/amide H refined with riding coordinates:
 C3(H3), C4(H4), C7(H7), C8(H8), C9(H9), C10(H10)
;
_olex2_date_sample_data_collection 2017-11-22
_olex2_submission_special_instructions 'No special instructions were received'
_oxdiff_exptl_absorpt_empirical_details
;
Empirical correction (ABSPACK) includes:
- Absorption correction using spherical harmonics
- Frame scaling
;
_oxdiff_exptl_absorpt_empirical_full_max 1.092
_oxdiff_exptl_absorpt_empirical_full_min 0.875

loop_
_space_group_symop_operation_xyz
'x, y, z'
'-x, y+1/2, -z+1/2'
'-x, -y, -z'
'x, -y-1/2, z-1/2'

loop_
_atom_site_label
_atom_site_type_symbol
_atom_site_fract_x
_atom_site_fract_y
_atom_site_fract_z
_atom_site_U_iso_or_equiv
_atom_site_adp_type
_atom_site_occupancy
_atom_site_site_symmetry_order
_atom_site_calc_flag
_atom_site_refinement_flags_posn
_atom_site_refinement_flags_adp
_atom_site_refinement_flags_occupancy
_atom_site_disorder_assembly
_atom_site_disorder_group
Dy1 Dy 0.67178(3) 0.57258(2) 0.03118(3) 0.01174(10) Uani 1 1 d . . . . .
O1 O 0.4626(5) 0.5990(2) 0.1343(5) 0.0215(11) Uani 1 1 d . . . . .
O2 O 0.7241(5) 0.5008(2) -0.1395(6) 0.0223(11) Uani 1 1 d . . . . .
H2A H 0.8267 0.4908 -0.1327 0.033 Uiso 1 1 d G . . . .
H2B H 0.6613 0.4689 -0.1509 0.033 Uiso 1 1 d G . . . .
O3 O 0.6205(5) 0.4827(2) 0.1463(5) 0.0171(10) Uani 1 1 d . . . . .
O4 O 0.5509(5) 0.3990(2) 0.2404(5) 0.0199(11) Uani 1 1 d . . . . .
O5 O 1.0124(5) 0.4602(2) 0.8186(5) 0.0212(11) Uani 1 1 d . . . . .
O6 O 1.1251(5) 0.3946(2) 0.7055(5) 0.0242(12) Uani 1 1 d . . . . .
O7 O 0.3068(5) 0.6661(3) 0.2115(5) 0.0295(13) Uani 1 1 d . . . . .
N1 N 0.6234(6) 0.6843(3) 0.0448(6) 0.0148(12) Uani 1 1 d . . . . .
N2 N 0.8567(6) 0.6449(3) -0.0706(6) 0.0184(13) Uani 1 1 d . . . . .
N3 N 0.6815(7) 0.7878(3) -0.0001(6) 0.0205(13) Uani 1 1 d . . . . .
C1 C 0.4160(7) 0.6532(3) 0.1569(7) 0.0159(15) Uani 1 1 d . . . . .
C2 C 0.5047(8) 0.7035(3) 0.1033(7) 0.0159(15) Uani 1 1 d . . . . .
C3 C 0.4711(8) 0.7648(4) 0.1115(8) 0.0219(16) Uani 1 1 d . . . . .
H3 H 0.3903 0.7782 0.1523 0.026 Uiso 1 1 calc R . . . .
C4 C 0.5627(8) 0.8058(3) 0.0564(7) 0.0216(16) Uani 1 1 d . . . . .
H4 H 0.5404 0.8474 0.0590 0.026 Uiso 1 1 calc R . . . .
C5 C 0.7072(7) 0.7284(3) -0.0019(7) 0.0140(14) Uani 1 1 d . . . . .
C6 C 0.8395(8) 0.7057(3) -0.0623(7) 0.0157(15) Uani 1 1 d . . . . .
C7 C 0.9383(8) 0.7478(3) -0.1081(7) 0.0199(16) Uani 1 1 d . . . . .
H7 H 0.9260 0.7896 -0.0965 0.024 Uiso 1 1 calc R . . . .
C8 C 1.0547(8) 0.7261(4) -0.1712(8) 0.0283(19) Uani 1 1 d . . . . .
H8 H 1.1208 0.7528 -0.2048 0.034 Uiso 1 1 calc R . . . .
C9 C 1.0701(9) 0.6634(4) -0.1828(8) 0.0278(18) Uani 1 1 d . . . . .
H9 H 1.1460 0.6475 -0.2262 0.033 Uiso 1 1 calc R . . . .
C10 C 0.9718(8) 0.6239(4) -0.1295(8) 0.0253(17) Uani 1 1 d . . . . .
H10 H 0.9865 0.5819 -0.1349 0.030 Uiso 1 1 calc R . . . .
C11 C 0.6481(8) 0.4446(3) 0.2621(8) 0.0188(15) Uani 1 1 d . . . . .
C12 C 0.8053(8) 0.4572(4) 0.4198(7) 0.0248(17) Uani 1 1 d . . . . .
H12A H 0.8007 0.4996 0.4486 0.030 Uiso 1 1 calc R . . . .
H12B H 0.9136 0.4516 0.4031 0.030 Uiso 1 1 calc R . . . .
C13 C 0.8160(8) 0.4172(4) 0.5614(7) 0.0257(18) Uani 1 1 d . . . . .
H13A H 0.7218 0.4285 0.5946 0.031 Uiso 1 1 calc R . . . .
H13B H 0.7992 0.3747 0.5280 0.031 Uiso 1 1 calc R . . . .
C14 C 0.9938(8) 0.4247(4) 0.7019(7) 0.0163(15) Uani 1 1 d . . . . .

loop_
_atom_site_aniso_label
_atom_site_aniso_U_11
_atom_site_aniso_U_22
_atom_site_aniso_U_33
_atom_site_aniso_U_23
_atom_site_aniso_U_13
_atom_site_aniso_U_12
Dy1 0.01087(15) 0.01121(18) 0.01274(17) 0.00034(14) 0.00440(12) -0.00040(13)
O1 0.027(2) 0.016(3) 0.032(3) -0.009(2) 0.022(2) 0.000(2)
O2 0.015(2) 0.020(3) 0.032(3) -0.008(3) 0.010(2) 0.000(2)
O3 0.017(2) 0.020(3) 0.014(2) 0.001(2) 0.0055(19) -0.003(2)
O4 0.021(2) 0.015(3) 0.018(2) 0.001(2) 0.002(2) -0.009(2)
O5 0.014(2) 0.027(3) 0.021(3) -0.003(2) 0.005(2) 0.005(2)
O6 0.023(2) 0.025(3) 0.017(2) -0.009(2) 0.001(2) 0.003(2)
O7 0.024(2) 0.038(4) 0.034(3) 0.001(3) 0.019(2) 0.003(2)
N1 0.016(2) 0.019(4) 0.012(3) -0.001(3) 0.008(2) 0.004(2)
N2 0.018(3) 0.017(4) 0.022(3) -0.002(3) 0.010(2) 0.005(3)
N3 0.022(3) 0.018(4) 0.022(3) 0.001(3) 0.009(3) 0.001(3)
C1 0.011(3) 0.023(4) 0.012(3) -0.002(3) 0.004(3) 0.006(3)
C2 0.017(3) 0.019(4) 0.011(3) 0.002(3) 0.004(3) 0.010(3)
C3 0.022(3) 0.022(5) 0.023(4) -0.004(3) 0.010(3) 0.002(3)
C4 0.028(3) 0.014(4) 0.020(4) -0.005(3) 0.007(3) -0.003(3)
C5 0.014(3) 0.014(4) 0.014(3) 0.002(3) 0.005(3) -0.002(3)
C6 0.018(3) 0.018(4) 0.012(3) -0.002(3) 0.007(3) -0.003(3)
C7 0.021(3) 0.014(4) 0.026(4) 0.006(3) 0.011(3) -0.003(3)
C8 0.021(3) 0.039(6) 0.025(4) 0.005(4) 0.010(3) 0.002(4)
C9 0.026(4) 0.034(5) 0.029(4) 0.004(4) 0.017(3) 0.002(4)
C10 0.022(3) 0.019(5) 0.038(4) -0.004(4) 0.015(3) -0.005(3)
C11 0.020(3) 0.016(4) 0.021(4) 0.003(3) 0.009(3) 0.004(3)
C12 0.018(3) 0.030(5) 0.016(4) 0.003(3) -0.003(3) -0.006(3)
C13 0.025(4) 0.033(5) 0.014(3) 0.003(3) 0.002(3) -0.012(3)
C14 0.017(3) 0.022(4) 0.016(3) 0.007(3) 0.012(3) 0.002(3)

loop_
_atom_type_symbol
_atom_type_description
_atom_type_scat_dispersion_real
_atom_type_scat_dispersion_imag
_atom_type_scat_source
C C 0.0033 0.0016 'International Tables Vol C Tables 4.2.6.8 and 6.1.1.4'
H H 0.0000 0.0000 'International Tables Vol C Tables 4.2.6.8 and 6.1.1.4'
Dy Dy -0.1892 4.4098 'International Tables Vol C Tables 4.2.6.8 and 6.1.1.4'
N N 0.0061 0.0033 'International Tables Vol C Tables 4.2.6.8 and 6.1.1.4'
O O 0.0106 0.0060 'International Tables Vol C Tables 4.2.6.8 and 6.1.1.4'

loop_
_geom_angle_atom_site_label_1
_geom_angle_atom_site_label_2
_geom_angle_atom_site_label_3
_geom_angle
_geom_angle_site_symmetry_1
_geom_angle_site_symmetry_3
_geom_angle_publ_flag
O1 Dy1 O2 141.70(15) . . ?
O1 Dy1 O3 73.42(14) . 3_665 ?
O1 Dy1 O3 74.60(16) . . ?
O1 Dy1 O4 88.13(15) . 3_665 ?
O1 Dy1 O5 128.65(14) . 3_766 ?
O1 Dy1 O6 81.79(14) . 3_766 ?
O1 Dy1 N1 65.11(16) . . ?
O1 Dy1 N2 128.36(17) . . ?
O1 Dy1 C11 81.77(16) . 3_665 ?
O1 Dy1 C14 105.74(16) . 3_766 ?
O2 Dy1 O3 69.72(13) . 3_665 ?
O2 Dy1 O4 77.00(16) . 3_665 ?
O2 Dy1 O5 74.90(15) . 3_766 ?
O2 Dy1 O6 127.66(15) . 3_766 ?
O2 Dy1 N1 139.52(16) . . ?
O2 Dy1 N2 83.32(16) . . ?
O2 Dy1 C11 69.78(17) . 3_665 ?
O2 Dy1 C14 101.55(17) . 3_766 ?
O3 Dy1 O2 81.25(16) . . ?
O3 Dy1 O3 66.02(16) . 3_665 ?
O3 Dy1 O4 117.31(14) . 3_665 ?
O3 Dy1 O5 81.53(14) . 3_766 ?
O3 Dy1 O6 89.28(16) . 3_766 ?
O3 Dy1 N1 137.81(14) . . ?
O3 Dy1 N2 126.34(14) 3_665 . ?
O3 Dy1 N2 154.50(15) . . ?
O3 Dy1 C11 92.19(18) . 3_665 ?
O3 Dy1 C11 26.28(16) 3_665 3_665 ?
O3 Dy1 C14 85.74(17) . 3_766 ?
O3 Dy1 C14 151.17(18) 3_665 3_766 ?
O4 Dy1 O3 51.30(14) 3_665 3_665 ?
O4 Dy1 O5 143.00(13) 3_665 3_766 ?
O4 Dy1 N1 74.54(16) 3_665 . ?
O4 Dy1 N2 78.38(15) 3_665 . ?
O4 Dy1 C11 25.15(17) 3_665 3_665 ?
O4 Dy1 C14 155.94(16) 3_665 3_766 ?
O5 Dy1 O3 134.63(16) 3_766 3_665 ?
O5 Dy1 N2 74.90(16) 3_766 . ?
O5 Dy1 C11 144.67(17) 3_766 3_665 ?
O5 Dy1 C14 26.65(16) 3_766 3_766 ?
O6 Dy1 O3 148.62(14) 3_766 3_665 ?
O6 Dy1 O4 147.92(17) 3_766 3_665 ?
O6 Dy1 O5 52.77(15) 3_766 3_766 ?
O6 Dy1 N1 73.58(17) 3_766 . ?
O6 Dy1 N2 84.22(16) 3_766 . ?
O6 Dy1 C11 162.47(16) 3_766 3_665 ?
O6 Dy1 C14 26.14(16) 3_766 3_766 ?
N1 Dy1 O3 111.31(15) . 3_665 ?
N1 Dy1 O5 114.02(16) . 3_766 ?
N1 Dy1 N2 63.25(16) . . ?
N1 Dy1 C11 93.93(18) . 3_665 ?
N1 Dy1 C14 93.26(19) . 3_766 ?
N2 Dy1 C11 101.36(17) . 3_665 ?
N2 Dy1 C14 77.60(17) . 3_766 ?
C14 Dy1 C11 171.31(19) 3_766 3_665 ?
C1 O1 Dy1 127.3(4) . . ?
Dy1 O2 H2A 124.4 . . ?
Dy1 O2 H2B 111.2 . . ?
H2A O2 H2B 109.5 . . ?
Dy1 O3 Dy1 113.98(16) . 3_665 ?
C11 O3 Dy1 154.6(4) . . ?
C11 O3 Dy1 90.8(4) . 3_665 ?
C11 O4 Dy1 97.1(4) . 3_665 ?
C14 O5 Dy1 91.4(4) . 3_766 ?
C14 O6 Dy1 96.5(4) . 3_766 ?
C2 N1 Dy1 118.7(4) . . ?
C5 N1 Dy1 125.0(4) . . ?
C5 N1 C2 116.3(6) . . ?
C6 N2 Dy1 119.4(4) . . ?
C6 N2 C10 117.9(6) . . ?
C10 N2 Dy1 122.7(5) . . ?
C5 N3 C4 116.2(6) . . ?
O1 C1 C2 114.0(5) . . ?
O7 C1 O1 126.3(7) . . ?
O7 C1 C2 119.7(7) . . ?
N1 C2 C1 114.9(6) . . ?
N1 C2 C3 121.0(6) . . ?
C3 C2 C1 124.1(5) . . ?
C2 C3 H3 121.3 . . ?
C2 C3 C4 117.3(6) . . ?
C4 C3 H3 121.3 . . ?
N3 C4 C3 122.5(7) . . ?
N3 C4 H4 118.7 . . ?
C3 C4 H4 118.7 . . ?
N1 C5 C6 114.9(6) . . ?
N3 C5 N1 126.6(5) . . ?
N3 C5 C6 118.6(6) . . ?
N2 C6 C5 117.4(6) . . ?
N2 C6 C7 123.3(6) . . ?
C7 C6 C5 119.3(6) . . ?
C6 C7 H7 120.7 . . ?
C8 C7 C6 118.7(7) . . ?
C8 C7 H7 120.7 . . ?
C7 C8 H8 120.9 . . ?
C7 C8 C9 118.1(7) . . ?
C9 C8 H8 120.9 . . ?
C8 C9 H9 119.9 . . ?
C8 C9 C10 120.2(6) . . ?
C10 C9 H9 119.9 . . ?
N2 C10 C9 121.8(7) . . ?
N2 C10 H10 119.1 . . ?
C9 C10 H10 119.1 . . ?
O3 C11 Dy1 62.9(3) . 3_665 ?
O3 C11 C12 116.9(6) . . ?
O4 C11 Dy1 57.8(3) . 3_665 ?
O4 C11 O3 120.2(6) . . ?
O4 C11 C12 122.9(6) . . ?
C12 C11 Dy1 175.0(5) . 3_665 ?
C11 C12 H12A 108.5 . . ?
C11 C12 H12B 108.5 . . ?
C11 C12 C13 115.2(6) . . ?
H12A C12 H12B 107.5 . . ?
C13 C12 H12A 108.5 . . ?
C13 C12 H12B 108.5 . . ?
C12 C13 H13A 109.5 . . ?
C12 C13 H13B 109.5 . . ?
H13A C13 H13B 108.1 . . ?
C14 C13 C12 110.6(5) . . ?
C14 C13 H13A 109.5 . . ?
C14 C13 H13B 109.5 . . ?
O5 C14 Dy1 61.9(3) . 3_766 ?
O5 C14 C13 121.1(6) . . ?
O6 C14 Dy1 57.4(3) . 3_766 ?
O6 C14 O5 119.3(6) . . ?
O6 C14 C13 119.6(6) . . ?
C13 C14 Dy1 174.9(5) . 3_766 ?

loop_
_geom_bond_atom_site_label_1
_geom_bond_atom_site_label_2
_geom_bond_distance
_geom_bond_site_symmetry_2
_geom_bond_publ_flag
Dy1 O1 2.340(4) . ?
Dy1 O2 2.362(5) . ?
Dy1 O3 2.585(4) 3_665 ?
Dy1 O3 2.342(5) . ?
Dy1 O4 2.475(4) 3_665 ?
Dy1 O5 2.498(4) 3_766 ?
Dy1 O6 2.398(4) 3_766 ?
Dy1 N1 2.486(6) . ?
Dy1 N2 2.610(5) . ?
Dy1 C11 2.904(7) 3_665 ?
Dy1 C14 2.829(6) 3_766 ?
O1 C1 1.287(8) . ?
O2 H2A 0.8500 . ?
O2 H2B 0.8499 . ?
O3 Dy1 2.585(4) 3_665 ?
O3 C11 1.286(8) . ?
O4 Dy1 2.475(4) 3_665 ?
O4 C11 1.244(8) . ?
O5 Dy1 2.498(4) 3_766 ?
O5 C14 1.269(8) . ?
O6 Dy1 2.398(4) 3_766 ?
O6 C14 1.255(7) . ?
O7 C1 1.222(6) . ?
N1 C2 1.354(7) . ?
N1 C5 1.350(8) . ?
N2 C6 1.342(9) . ?
N2 C10 1.343(8) . ?
N3 C4 1.334(7) . ?
N3 C5 1.318(9) . ?
C1 C2 1.505(9) . ?
C2 C3 1.378(10) . ?
C3 H3 0.9300 . ?
C3 C4 1.387(9) . ?
C4 H4 0.9300 . ?
C5 C6 1.488(8) . ?
C6 C7 1.398(9) . ?
C7 H7 0.9300 . ?
C7 C8 1.384(9) . ?
C8 H8 0.9300 . ?
C8 C9 1.385(11) . ?
C9 H9 0.9300 . ?
C9 C10 1.396(9) . ?
C10 H10 0.9300 . ?
C11 Dy1 2.904(7) 3_665 ?
C11 C12 1.511(8) . ?
C12 H12A 0.9700 . ?
C12 H12B 0.9700 . ?
C12 C13 1.525(9) . ?
C13 H13A 0.9700 . ?
C13 H13B 0.9700 . ?
C13 C14 1.507(8) . ?
C14 Dy1 2.829(6) 3_766 ?

loop_
_geom_torsion_atom_site_label_1
_geom_torsion_atom_site_label_2
_geom_torsion_atom_site_label_3
_geom_torsion_atom_site_label_4
_geom_torsion
_geom_torsion_site_symmetry_1
_geom_torsion_site_symmetry_2
_geom_torsion_site_symmetry_3
_geom_torsion_site_symmetry_4
_geom_torsion_publ_flag
Dy1 O1 C1 O7 -179.7(4) . . . . ?
Dy1 O1 C1 C2 2.5(7) . . . . ?
Dy1 O3 C11 Dy1 168.0(9) . . . 3_665 ?
Dy1 O3 C11 O4 175.6(5) . . . . ?
Dy1 O3 C11 O4 7.5(6) 3_665 . . . ?
Dy1 O3 C11 C12 -174.4(5) 3_665 . . . ?
Dy1 O3 C11 C12 -6.4(12) . . . . ?
Dy1 O4 C11 O3 -7.9(6) 3_665 . . . ?
Dy1 O4 C11 C12 174.1(5) 3_665 . . . ?
Dy1 O5 C14 O6 -3.2(6) 3_766 . . . ?
Dy1 O5 C14 C13 175.3(5) 3_766 . . . ?
Dy1 O6 C14 O5 3.4(7) 3_766 . . . ?
Dy1 O6 C14 C13 -175.2(5) 3_766 . . . ?
Dy1 N1 C2 C1 0.9(6) . . . . ?
Dy1 N1 C2 C3 -179.2(5) . . . . ?
Dy1 N1 C5 N3 178.2(5) . . . . ?
Dy1 N1 C5 C6 -1.1(7) . . . . ?
Dy1 N2 C6 C5 -2.9(7) . . . . ?
Dy1 N2 C6 C7 177.4(4) . . . . ?
Dy1 N2 C10 C9 -179.7(5) . . . . ?
O1 C1 C2 N1 -2.1(8) . . . . ?
O1 C1 C2 C3 178.0(6) . . . . ?
O3 C11 C12 C13 170.5(6) . . . . ?
O4 C11 C12 C13 -11.5(10) . . . . ?
O7 C1 C2 N1 180.0(5) . . . . ?
O7 C1 C2 C3 0.1(9) . . . . ?
N1 C2 C3 C4 0.5(9) . . . . ?
N1 C5 C6 N2 2.7(8) . . . . ?
N1 C5 C6 C7 -177.7(5) . . . . ?
N2 C6 C7 C8 2.6(9) . . . . ?
N3 C5 C6 N2 -176.7(6) . . . . ?
N3 C5 C6 C7 2.9(9) . . . . ?
C1 C2 C3 C4 -179.6(5) . . . . ?
C2 N1 C5 N3 -1.9(9) . . . . ?
C2 N1 C5 C6 178.8(5) . . . . ?
C2 C3 C4 N3 -1.2(9) . . . . ?
C4 N3 C5 N1 1.3(9) . . . . ?
C4 N3 C5 C6 -179.4(5) . . . . ?
C5 N1 C2 C1 -179.0(5) . . . . ?
C5 N1 C2 C3 0.9(8) . . . . ?
C5 N3 C4 C3 0.4(9) . . . . ?
C5 C6 C7 C8 -177.0(6) . . . . ?
C6 N2 C10 C9 -0.8(9) . . . . ?
C6 C7 C8 C9 -1.2(9) . . . . ?
C7 C8 C9 C10 -1.0(10) . . . . ?
C8 C9 C10 N2 2.0(10) . . . . ?
C10 N2 C6 C5 178.1(5) . . . . ?
C10 N2 C6 C7 -1.6(9) . . . . ?
C11 C12 C13 C14 168.9(6) . . . . ?
C12 C13 C14 O5 98.3(7) . . . . ?
C12 C13 C14 O6 -83.2(8) . . . . ?
